data_4126309
loop_
_publ_author_name
'Surbella, Robert G.'
'Ducati, Lucas Colucci'
'Pellegrini, Kristi L.'
'McNamara, Bruce K.'
'Autschbach, Jochen'
'Schwantes, Jon Michael'
'Cahill, Christopher L.'

_publ_section_title
;
 Transuranic Hybrid Materials: Crystallographic and Computational Metrics
 of Supramolecular Assembly.
;
_journal_name_full 'Journal of the American Chemical Society'
_journal_paper_doi 10.1021/jacs.7b05689
_journal_year 2017
_chemical_formula_moiety '(C5 H6 N 1+)2, (U O2 Cl4 2-)'
_chemical_formula_sum 'C10 H12 Cl4 N2 O2 U'
_chemical_formula_weight 572.05
_space_group_crystal_system triclinic
_space_group_IT_number 2
_space_group_name_Hall '-P 1'
_space_group_name_H-M_alt 'P -1'
_symmetry_space_group_name_Hall '-P 1'
_symmetry_space_group_name_H-M 'P -1'
_atom_sites_solution_hydrogens mixed
_audit_creation_method SHELXL-2014/7
_cell_angle_alpha 78.07(2)
_cell_angle_beta 72.22(2)
_cell_angle_gamma 75.60(2)
_cell_formula_units_Z 2
_cell_length_a 7.732(7)
_cell_length_b 10.312(9)
_cell_length_c 11.343(9)
_cell_measurement_reflns_used 6652
_cell_measurement_temperature 296(2)
_cell_measurement_theta_max 51.451
_cell_measurement_theta_min 5.200
_cell_volume 825.7(12)
_computing_cell_refinement 'SAINT, Bruker-AXS'
_computing_data_collection 'APEX, Bruker-AXS'
_computing_data_reduction 'SAINT, Bruker-AXS'
_computing_molecular_graphics 'WINGX (Farrugia, 2012)'
_computing_publication_material 'Crystal Maker (Palmer, 2009)'
_computing_structure_refinement 'SHELXL-2014/7 (Sheldrick, 2014)'
_computing_structure_solution 'SIR92 (Gualardi, 1994)'
_diffrn_ambient_temperature 296(2)
_diffrn_measured_fraction_theta_full 0.992
_diffrn_measured_fraction_theta_max 0.976
_diffrn_measurement_device_type 'Bruker Smart Apex II'
_diffrn_measurement_method 'Omega Scans'
_diffrn_radiation_probe x-ray
_diffrn_radiation_type MoK\a
_diffrn_radiation_wavelength 0.71073
_diffrn_reflns_av_R_equivalents 0.0239
_diffrn_reflns_av_unetI/netI 0.0200
_diffrn_reflns_Laue_measured_fraction_full 0.992
_diffrn_reflns_Laue_measured_fraction_max 0.976
_diffrn_reflns_limit_h_max 9
_diffrn_reflns_limit_h_min -9
_diffrn_reflns_limit_k_max 12
_diffrn_reflns_limit_k_min -12
_diffrn_reflns_limit_l_max 13
_diffrn_reflns_limit_l_min -13
_diffrn_reflns_number 13494
_diffrn_reflns_point_group_measured_fraction_full 0.992
_diffrn_reflns_point_group_measured_fraction_max 0.976
_diffrn_reflns_theta_full 25.500
_diffrn_reflns_theta_max 25.898
_diffrn_reflns_theta_min 2.600
_diffrn_source 'Fine-focus sealed tube'
_exptl_absorpt_coefficient_mu 10.473
_exptl_absorpt_correction_T_max 0.7452
_exptl_absorpt_correction_T_min 0.5144
_exptl_absorpt_correction_type multi-scan
_exptl_absorpt_process_details 'Krause et. al 2015'
_exptl_crystal_colour Yellow-green
_exptl_crystal_density_diffrn 2.301
_exptl_crystal_description Prismatic
_exptl_crystal_F_000 524
_exptl_crystal_recrystallization_method 'Aqueous acidic (HCl)'
_exptl_crystal_size_max 0.367
_exptl_crystal_size_mid 0.275
_exptl_crystal_size_min 0.262
_refine_diff_density_max 0.513
_refine_diff_density_min -0.619
_refine_diff_density_rms 0.093
_refine_ls_extinction_method none
_refine_ls_goodness_of_fit_ref 1.067
_refine_ls_hydrogen_treatment constr
_refine_ls_matrix_type full
_refine_ls_number_parameters 175
_refine_ls_number_reflns 3140
_refine_ls_number_restraints 0
_refine_ls_restrained_S_all 1.067
_refine_ls_R_factor_all 0.0238
_refine_ls_R_factor_gt 0.0170
_refine_ls_shift/su_max 0.000
_refine_ls_shift/su_mean 0.000
_refine_ls_structure_factor_coef Fsqd
_refine_ls_weighting_details 'w=1/[\s^2^(Fo^2^)+(0.0186P)^2^+0.3866P] where P=(Fo^2^+2Fc^2^)/3'
_refine_ls_weighting_scheme calc
_refine_ls_wR_factor_gt 0.0392
_refine_ls_wR_factor_ref 0.0428
_reflns_Friedel_coverage 0.000
_reflns_number_gt 2548
_reflns_number_total 3140
_reflns_threshold_expression 'I > 2\s(I)'
_cod_data_source_file ja7b05689_si_002.cif
_cod_data_source_block Compound_1
_cod_database_code 4126309
_shelx_shelxl_version_number 2014/7
_shelx_space_group_comment
;
The symmetry employed for this shelxl refinement is uniquely defined
by the following loop, which should always be used as a source of
symmetry information in preference to the above space-group names.
They are only intended as comments.
;

loop_
_space_group_symop_operation_xyz
'x, y, z'
'-x, -y, -z'

loop_
_atom_site_label
_atom_site_type_symbol
_atom_site_fract_x
_atom_site_fract_y
_atom_site_fract_z
_atom_site_U_iso_or_equiv
_atom_site_adp_type
_atom_site_occupancy
_atom_site_site_symmetry_order
_atom_site_calc_flag
_atom_site_refinement_flags_posn
_atom_site_refinement_flags_adp
_atom_site_refinement_flags_occupancy
U1 U 0.0000 0.0000 1.0000 0.04334(6) Uani 1 2 d S . P
Cl1 Cl 0.33014(14) 0.03210(12) 0.84109(11) 0.0751(3) Uani 1 1 d . . .
Cl2 Cl -0.16719(14) 0.16848(10) 0.83811(9) 0.0642(2) Uani 1 1 d . . .
O1 O -0.0013(3) 0.1376(2) 1.0711(2) 0.0590(6) Uani 1 1 d . . .
U2 U 0.5000 0.5000 0.5000 0.04351(6) Uani 1 2 d S . P
Cl3 Cl 0.83146(14) 0.55341(11) 0.35727(10) 0.0674(3) Uani 1 1 d . . .
Cl4 Cl 0.54849(15) 0.30170(10) 0.36764(10) 0.0674(3) Uani 1 1 d . . .
O2 O 0.3917(4) 0.6144(3) 0.3944(2) 0.0646(7) Uani 1 1 d . . .
N1 N 0.3253(6) 0.3526(6) -0.0835(4) 0.0939(14) Uani 1 1 d . . .
HN1 H 0.3333 0.3220 -0.1504 0.113 Uiso 1 1 d R U .
C1 C 0.2407(7) 0.4842(6) -0.0703(5) 0.0793(13) Uani 1 1 d . . .
H1 H 0.1939 0.5412 -0.1333 0.095 Uiso 1 1 calc R U .
C2 C 0.2268(6) 0.5296(4) 0.0381(5) 0.0734(12) Uani 1 1 d . . .
H2 H 0.1682 0.6180 0.0505 0.088 Uiso 1 1 calc R U .
C3 C 0.2992(6) 0.4447(6) 0.1270(4) 0.0733(13) Uani 1 1 d . . .
H3 H 0.2915 0.4743 0.2009 0.088 Uiso 1 1 calc R U .
C4 C 0.3837(6) 0.3151(5) 0.1071(4) 0.0696(11) Uani 1 1 d . . .
H4 H 0.4346 0.2564 0.1675 0.083 Uiso 1 1 calc R U .
C5 C 0.3935(6) 0.2731(4) 0.0032(5) 0.0671(11) Uani 1 1 d . . .
H5 H 0.4506 0.1843 -0.0086 0.081 Uiso 1 1 calc R U .
N2 N 0.1543(5) 0.1518(4) 0.5633(3) 0.0630(9) Uani 1 1 d . . .
HN2 H 0.1496 0.1763 0.6324 0.076 Uiso 1 1 d R U .
C6 C 0.0627(5) 0.2342(4) 0.4878(4) 0.0624(10) Uani 1 1 d . . .
H6 H -0.0055 0.3179 0.5094 0.075 Uiso 1 1 calc R U .
C7 C 0.0670(6) 0.1979(5) 0.3791(4) 0.0681(11) Uani 1 1 d . . .
H7 H 0.0009 0.2560 0.3264 0.082 Uiso 1 1 calc R U .
C8 C 0.1697(6) 0.0746(5) 0.3467(4) 0.0659(11) Uani 1 1 d . . .
H8 H 0.1749 0.0486 0.2717 0.079 Uiso 1 1 calc R U .
C9 C 0.2632(6) -0.0083(4) 0.4265(4) 0.0643(11) Uani 1 1 d . . .
H9 H 0.3334 -0.0922 0.4068 0.077 Uiso 1 1 calc R U .
C10 C 0.2535(5) 0.0324(4) 0.5357(4) 0.0603(9) Uani 1 1 d . . .
H10 H 0.3167 -0.0241 0.5909 0.072 Uiso 1 1 calc R U .

loop_
_atom_site_aniso_label
_atom_site_aniso_U_11
_atom_site_aniso_U_22
_atom_site_aniso_U_33
_atom_site_aniso_U_23
_atom_site_aniso_U_13
_atom_site_aniso_U_12
U1 0.04834(10) 0.04026(10) 0.04114(10) -0.01817(7) -0.00429(7) -0.00773(7)
Cl1 0.0614(6) 0.0827(7) 0.0735(7) -0.0307(6) 0.0129(5) -0.0230(5)
Cl2 0.0702(6) 0.0643(6) 0.0525(5) -0.0158(4) -0.0156(4) 0.0019(5)
O1 0.0697(16) 0.0499(14) 0.0607(15) -0.0296(12) -0.0098(12) -0.0096(12)
U2 0.05108(11) 0.03890(10) 0.04170(10) -0.00669(7) -0.01712(7) -0.00436(7)
Cl3 0.0657(6) 0.0698(6) 0.0701(6) -0.0249(5) -0.0049(5) -0.0238(5)
Cl4 0.0854(7) 0.0559(5) 0.0684(6) -0.0234(5) -0.0235(5) -0.0116(5)
O2 0.0739(17) 0.0582(16) 0.0614(15) 0.0007(12) -0.0354(13) 0.0015(13)
N1 0.094(3) 0.128(4) 0.073(3) -0.046(3) -0.006(2) -0.041(3)
C1 0.074(3) 0.093(4) 0.074(3) 0.011(3) -0.032(2) -0.024(3)
C2 0.062(2) 0.051(2) 0.103(4) -0.021(2) -0.015(2) -0.0055(19)
C3 0.068(3) 0.103(4) 0.054(2) -0.026(2) -0.001(2) -0.034(3)
C4 0.064(2) 0.071(3) 0.068(3) 0.008(2) -0.018(2) -0.017(2)
C5 0.068(3) 0.055(2) 0.074(3) -0.016(2) -0.011(2) -0.0082(19)
N2 0.067(2) 0.070(2) 0.0562(19) -0.0211(17) -0.0089(16) -0.0208(17)
C6 0.056(2) 0.047(2) 0.081(3) -0.021(2) -0.007(2) -0.0079(17)
C7 0.066(2) 0.066(3) 0.075(3) 0.005(2) -0.030(2) -0.017(2)
C8 0.077(3) 0.081(3) 0.049(2) -0.019(2) -0.0051(19) -0.037(2)
C9 0.058(2) 0.047(2) 0.077(3) -0.019(2) 0.004(2) -0.0120(17)
C10 0.057(2) 0.058(2) 0.063(2) -0.0006(19) -0.0159(18) -0.0128(18)

loop_
_atom_type_symbol
_atom_type_description
_atom_type_scat_dispersion_real
_atom_type_scat_dispersion_imag
_atom_type_scat_source
C C 0.0033 0.0016 'International Tables Vol C Tables 4.2.6.8 and 6.1.1.4'
H H 0.0000 0.0000 'International Tables Vol C Tables 4.2.6.8 and 6.1.1.4'
Cl Cl 0.1484 0.1585 'International Tables Vol C Tables 4.2.6.8 and 6.1.1.4'
N N 0.0061 0.0033 'International Tables Vol C Tables 4.2.6.8 and 6.1.1.4'
O O 0.0106 0.0060 'International Tables Vol C Tables 4.2.6.8 and 6.1.1.4'
U U -9.6767 9.6646 'International Tables Vol C Tables 4.2.6.8 and 6.1.1.4'

loop_
_geom_angle_atom_site_label_1
_geom_angle_atom_site_label_2
_geom_angle_atom_site_label_3
_geom_angle
_geom_angle_site_symmetry_1
_geom_angle_site_symmetry_3
O1 U1 O1 180.0 2_557 .
O1 U1 Cl2 90.29(11) 2_557 2_557
O1 U1 Cl2 89.71(11) . 2_557
O1 U1 Cl2 89.71(11) 2_557 .
O1 U1 Cl2 90.29(11) . .
Cl2 U1 Cl2 180.0 2_557 .
O1 U1 Cl1 90.61(9) 2_557 .
O1 U1 Cl1 89.39(9) . .
Cl2 U1 Cl1 90.71(7) 2_557 .
Cl2 U1 Cl1 89.29(7) . .
O1 U1 Cl1 89.39(9) 2_557 2_557
O1 U1 Cl1 90.61(9) . 2_557
Cl2 U1 Cl1 89.29(7) 2_557 2_557
Cl2 U1 Cl1 90.71(7) . 2_557
Cl1 U1 Cl1 180.0 . 2_557
O2 U2 O2 180.0 . 2_666
O2 U2 Cl4 89.94(11) . 2_666
O2 U2 Cl4 90.06(11) 2_666 2_666
O2 U2 Cl4 90.06(11) . .
O2 U2 Cl4 89.94(11) 2_666 .
Cl4 U2 Cl4 180.0 2_666 .
O2 U2 Cl3 90.31(11) . 2_666
O2 U2 Cl3 89.69(11) 2_666 2_666
Cl4 U2 Cl3 88.67(5) 2_666 2_666
Cl4 U2 Cl3 91.33(5) . 2_666
O2 U2 Cl3 89.69(11) . .
O2 U2 Cl3 90.31(11) 2_666 .
Cl4 U2 Cl3 91.33(5) 2_666 .
Cl4 U2 Cl3 88.67(5) . .
Cl3 U2 Cl3 180.0 2_666 .
C5 N1 C1 121.2(4) . .
C5 N1 HN1 119.4 . .
C1 N1 HN1 119.4 . .
C2 C1 N1 118.2(4) . .
C2 C1 H1 120.9 . .
N1 C1 H1 120.9 . .
C3 C2 C1 119.4(4) . .
C3 C2 H2 120.3 . .
C1 C2 H2 120.3 . .
C2 C3 C4 119.3(4) . .
C2 C3 H3 120.4 . .
C4 C3 H3 120.4 . .
C5 C4 C3 120.3(4) . .
C5 C4 H4 119.8 . .
C3 C4 H4 119.8 . .
N1 C5 C4 121.5(4) . .
N1 C5 H5 119.2 . .
C4 C5 H5 119.2 . .
C6 N2 C10 121.7(4) . .
C6 N2 HN2 119.1 . .
C10 N2 HN2 119.2 . .
N2 C6 C7 120.3(4) . .
N2 C6 H6 119.9 . .
C7 C6 H6 119.9 . .
C6 C7 C8 119.8(4) . .
C6 C7 H7 120.1 . .
C8 C7 H7 120.1 . .
C9 C8 C7 118.6(4) . .
C9 C8 H8 120.7 . .
C7 C8 H8 120.7 . .
C8 C9 C10 119.5(4) . .
C8 C9 H9 120.2 . .
C10 C9 H9 120.2 . .
N2 C10 C9 120.1(4) . .
N2 C10 H10 119.9 . .
C9 C10 H10 119.9 . .

loop_
_geom_bond_atom_site_label_1
_geom_bond_atom_site_label_2
_geom_bond_distance
_geom_bond_site_symmetry_2
U1 O1 1.767(3) 2_557
U1 O1 1.767(3) .
U1 Cl2 2.6599(18) 2_557
U1 Cl2 2.6599(18) .
U1 Cl1 2.690(2) .
U1 Cl1 2.690(2) 2_557
U2 O2 1.751(3) .
U2 O2 1.751(3) 2_666
U2 Cl4 2.668(2) 2_666
U2 Cl4 2.668(2) .
U2 Cl3 2.700(2) 2_666
U2 Cl3 2.700(2) .
N1 C5 1.299(7) .
N1 C1 1.369(7) .
N1 HN1 0.8602 .
C1 C2 1.370(7) .
C1 H1 0.9300 .
C2 C3 1.354(7) .
C2 H2 0.9300 .
C3 C4 1.365(7) .
C3 H3 0.9300 .
C4 C5 1.313(7) .
C4 H4 0.9300 .
C5 H5 0.9300 .
N2 C6 1.315(6) .
N2 C10 1.321(5) .
N2 HN2 0.8599 .
C6 C7 1.349(6) .
C6 H6 0.9300 .
C7 C8 1.377(7) .
C7 H7 0.9300 .
C8 C9 1.359(7) .
C8 H8 0.9300 .
C9 C10 1.363(6) .
C9 H9 0.9300 .
C10 H10 0.9300 .

loop_
_geom_hbond_atom_site_label_D
_geom_hbond_atom_site_label_H
_geom_hbond_atom_site_label_A
_geom_hbond_distance_DH
_geom_hbond_distance_HA
_geom_hbond_distance_DA
_geom_hbond_angle_DHA
_geom_hbond_site_symmetry_A
N1 HN1 Cl3 0.86 2.92 3.539(6) 130.1 2_665
C1 H1 Cl3 0.93 2.98 3.577(6) 123.5 2_665
C2 H2 Cl2 0.93 2.75 3.546(5) 143.8 2_566
C4 H4 Cl4 0.93 2.83 3.524(5) 132.2 .
C5 H5 Cl2 0.93 2.92 3.367(5) 111.0 1_654
N2 HN2 Cl2 0.86 2.83 3.347(4) 120.7 .
N2 HN2 Cl3 0.86 2.86 3.380(4) 121.0 2_666
C6 H6 Cl3 0.93 2.92 3.591(5) 130.0 1_455
C6 H6 Cl3 0.93 2.97 3.452(5) 113.8 2_666
C10 H10 Cl4 0.93 2.79 3.501(5) 134.4 2_656

loop_
_geom_torsion_atom_site_label_1
_geom_torsion_atom_site_label_2
_geom_torsion_atom_site_label_3
_geom_torsion_atom_site_label_4
_geom_torsion
C5 N1 C1 C2 -1.1(7)
N1 C1 C2 C3 1.1(7)
C1 C2 C3 C4 -0.4(6)
C2 C3 C4 C5 -0.5(7)
C1 N1 C5 C4 0.3(7)
C3 C4 C5 N1 0.5(7)
C10 N2 C6 C7 0.4(6)
N2 C6 C7 C8 -0.8(6)
C6 C7 C8 C9 0.6(6)
C7 C8 C9 C10 -0.1(6)
C6 N2 C10 C9 0.2(6)
C8 C9 C10 N2 -0.3(6)
